data_4339893
loop_
_publ_author_name
'Benson, Mark A.'
'Zacchini, Stefano'
'Boomishankar, Ramamoorthy'
'Chan, Yuri'
'Steiner, Alexander'

_publ_section_title
;
 Alkylation and acylation of cyclotriphosphazenes.
;
_journal_issue 17
_journal_name_full 'Inorganic chemistry'
_journal_page_first 7097
_journal_page_last 7108
_journal_paper_doi 10.1021/ic7009463
_journal_volume 46
_journal_year 2007
_chemical_formula_sum 'C20 H55 Ag N11 O7 P3'
_chemical_formula_weight 762.53
_chemical_name_systematic
; 
 ? 
;
_space_group_IT_number 9
_symmetry_cell_setting monoclinic
_symmetry_space_group_name_Hall 'C -2yc'
_symmetry_space_group_name_H-M 'C 1 c 1'
_atom_sites_solution_hydrogens geom
_atom_sites_solution_primary direct
_atom_sites_solution_secondary difmap
_audit_creation_method SHELXL-97
_cell_angle_alpha 90.00
_cell_angle_beta 102.812(2)
_cell_angle_gamma 90.00
_cell_formula_units_Z 4
_cell_length_a 17.9576(17)
_cell_length_b 17.7811(17)
_cell_length_c 11.7065(11)
_cell_measurement_temperature 100(2)
_cell_volume 3644.9(6)
_computing_structure_refinement 'SHELXL-97 (Sheldrick, 1997)'
_computing_structure_solution 'SHELXS-97 (Sheldrick, 1990)'
_diffrn_ambient_temperature 100(2)
_diffrn_measured_fraction_theta_full 0.993
_diffrn_measured_fraction_theta_max 0.993
_diffrn_measurement_device_type 'Bruker Smart Apex'
_diffrn_measurement_method omega-scans
_diffrn_radiation_monochromator graphite
_diffrn_radiation_source 'fine-focus sealed tube'
_diffrn_radiation_type MoK\a
_diffrn_radiation_wavelength 0.71073
_diffrn_reflns_av_R_equivalents 0.0289
_diffrn_reflns_av_sigmaI/netI 0.0420
_diffrn_reflns_limit_h_max 10
_diffrn_reflns_limit_h_min -21
_diffrn_reflns_limit_k_max 20
_diffrn_reflns_limit_k_min -21
_diffrn_reflns_limit_l_max 13
_diffrn_reflns_limit_l_min -13
_diffrn_reflns_number 9262
_diffrn_reflns_theta_full 25.03
_diffrn_reflns_theta_max 25.03
_diffrn_reflns_theta_min 4.15
_exptl_absorpt_coefficient_mu 0.735
_exptl_absorpt_correction_T_max 1.000
_exptl_absorpt_correction_T_min 0.731
_exptl_absorpt_correction_type empirical
_exptl_absorpt_process_details SADABS
_exptl_crystal_colour colourless
_exptl_crystal_density_diffrn 1.390
_exptl_crystal_density_method 'not measured'
_exptl_crystal_description prism
_exptl_crystal_F_000 1600
_exptl_crystal_size_max 0.3
_exptl_crystal_size_mid 0.2
_exptl_crystal_size_min 0.2
_refine_diff_density_max 1.439
_refine_diff_density_min -0.470
_refine_diff_density_rms 0.090
_refine_ls_abs_structure_details 'Flack H D (1983), Acta Cryst. A39, 876-881'
_refine_ls_abs_structure_Flack 0.53(3)
_refine_ls_extinction_method none
_refine_ls_goodness_of_fit_ref 1.034
_refine_ls_hydrogen_treatment mixed
_refine_ls_matrix_type full
_refine_ls_number_parameters 381
_refine_ls_number_reflns 4602
_refine_ls_number_restraints 2
_refine_ls_restrained_S_all 1.034
_refine_ls_R_factor_all 0.0465
_refine_ls_R_factor_gt 0.0458
_refine_ls_shift/su_max 0.001
_refine_ls_shift/su_mean 0.000
_refine_ls_structure_factor_coef Fsqd
_refine_ls_weighting_details 'calc w=1/[\s^2^(Fo^2^)+(0.0703P)^2^+13.1392P] where P=(Fo^2^+2Fc^2^)/3'
_refine_ls_weighting_scheme calc
_refine_ls_wR_factor_gt 0.1186
_refine_ls_wR_factor_ref 0.1194
_reflns_number_gt 4530
_reflns_number_total 4602
_reflns_threshold_expression >2sigma(I)
_cod_data_source_file ic7009463-file003.cif
_cod_data_source_block Ag[3Me](NO3)2.MeOH
_cod_original_sg_symbol_H-M Cc
_cod_database_code 4339893

loop_
_symmetry_equiv_pos_as_xyz
'x, y, z'
'x, -y, z+1/2'
'x+1/2, y+1/2, z'
'x+1/2, -y+1/2, z+1/2'

loop_
_atom_site_label
_atom_site_type_symbol
_atom_site_fract_x
_atom_site_fract_y
_atom_site_fract_z
_atom_site_U_iso_or_equiv
_atom_site_adp_type
_atom_site_occupancy
_atom_site_symmetry_multiplicity
_atom_site_calc_flag
_atom_site_refinement_flags
Ag1 Ag 0.18802(3) 0.70520(2) 1.09306(3) 0.03540(15) Uani 1 1 d .
P1 P 0.09530(9) 0.73989(8) 0.61613(13) 0.0275(3) Uani 1 1 d .
P2 P 0.10265(8) 0.64419(7) 0.83034(12) 0.0221(3) Uani 1 1 d .
P3 P 0.12893(9) 0.80229(7) 0.84736(14) 0.0255(3) Uani 1 1 d .
N1 N 0.0890(3) 0.6582(3) 0.6866(4) 0.0293(11) Uani 1 1 d .
N2 N 0.1385(3) 0.7176(2) 0.8989(4) 0.0239(10) Uani 1 1 d .
N3 N 0.1173(3) 0.8052(3) 0.7097(5) 0.0317(12) Uani 1 1 d .
N4 N 0.1570(3) 0.7368(3) 0.5349(5) 0.0323(11) Uani 1 1 d .
H4 H 0.1420 0.7177 0.4642 0.039 Uiso 1 1 calc R
N5 N 0.0140(3) 0.7424(3) 0.5237(5) 0.0391(13) Uani 1 1 d .
H5 H -0.0224 0.7130 0.5374 0.047 Uiso 1 1 calc R
N6 N 0.0204(3) 0.6150(3) 0.8447(5) 0.0311(11) Uani 1 1 d .
H6 H -0.0171 0.6196 0.7824 0.037 Uiso 1 1 calc R
N7 N 0.1595(3) 0.5749(3) 0.8773(4) 0.0256(10) Uani 1 1 d .
H7 H 0.1390 0.5320 0.8920 0.031 Uiso 1 1 calc R
N8 N 0.0583(3) 0.8504(3) 0.8796(5) 0.0398(13) Uani 1 1 d .
H8 H 0.0647 0.8656 0.9526 0.048 Uiso 1 1 calc R
N9 N 0.2045(4) 0.8432(3) 0.9254(6) 0.0439(15) Uani 1 1 d .
H9 H 0.2393 0.8142 0.9690 0.053 Uiso 1 1 calc R
C1 C 0.0679(5) 0.5900(4) 0.6113(6) 0.0467(18) Uani 1 1 d .
H1A H 0.0848 0.5448 0.6576 0.070 Uiso 1 1 calc R
H1B H 0.0929 0.5923 0.5449 0.070 Uiso 1 1 calc R
H1C H 0.0124 0.5884 0.5822 0.070 Uiso 1 1 calc R
C41 C 0.2352(5) 0.7630(4) 0.5693(7) 0.0411(17) Uani 1 1 d .
H41 H 0.2506 0.7654 0.6567 0.049 Uiso 1 1 calc R
C42 C 0.2879(4) 0.7071(4) 0.5241(7) 0.0380(16) Uani 1 1 d .
H42A H 0.2799 0.6564 0.5517 0.057 Uiso 1 1 calc R
H42B H 0.3413 0.7219 0.5536 0.057 Uiso 1 1 calc R
H42C H 0.2759 0.7077 0.4383 0.057 Uiso 1 1 calc R
C43 C 0.2444(7) 0.8400(5) 0.5194(13) 0.096(5) Uani 1 1 d .
H43A H 0.2299 0.8379 0.4336 0.144 Uiso 1 1 calc R
H43B H 0.2978 0.8561 0.5440 0.144 Uiso 1 1 calc R
H43C H 0.2116 0.8761 0.5481 0.144 Uiso 1 1 calc R
C51 C -0.0043(5) 0.7901(6) 0.4178(8) 0.072(3) Uani 1 1 d .
H51 H 0.0415 0.7929 0.3827 0.086 Uiso 1 1 calc R
C52 C -0.0242(8) 0.8685(7) 0.4506(14) 0.116(6) Uani 1 1 d .
H52A H -0.0708 0.8668 0.4812 0.174 Uiso 1 1 calc R
H52B H -0.0326 0.9009 0.3812 0.174 Uiso 1 1 calc R
H52C H 0.0179 0.8887 0.5108 0.174 Uiso 1 1 calc R
C53 C -0.0690(8) 0.7570(13) 0.3301(11) 0.112(5) Uani 1 1 d .
H53A H -0.0513 0.7122 0.2951 0.167 Uiso 1 1 calc R
H53B H -0.0882 0.7940 0.2686 0.167 Uiso 1 1 calc R
H53C H -0.1101 0.7430 0.3689 0.167 Uiso 1 1 calc R
C61 C -0.0003(4) 0.5815(5) 0.9486(7) 0.057(2) Uani 1 1 d .
H61 H 0.0462 0.5564 0.9962 0.068 Uiso 1 1 calc R
C62 C -0.0259(6) 0.6395(10) 1.0239(9) 0.109(6) Uani 1 1 d .
H62A H 0.0091 0.6825 1.0335 0.164 Uiso 1 1 calc R
H62B H -0.0259 0.6177 1.1008 0.164 Uiso 1 1 calc R
H62C H -0.0775 0.6562 0.9867 0.164 Uiso 1 1 calc R
C63 C -0.0595(5) 0.5215(6) 0.9065(12) 0.096(5) Uani 1 1 d .
H63A H -0.1042 0.5441 0.8545 0.144 Uiso 1 1 calc R
H63B H -0.0748 0.4986 0.9739 0.144 Uiso 1 1 calc R
H63C H -0.0379 0.4828 0.8637 0.144 Uiso 1 1 calc R
C71 C 0.2435(3) 0.5787(3) 0.8970(5) 0.0265(12) Uani 1 1 d .
H71 H 0.2600 0.6311 0.9216 0.032 Uiso 1 1 calc R
C72 C 0.2706(4) 0.5603(5) 0.7857(7) 0.053(2) Uani 1 1 d .
H72A H 0.2537 0.5095 0.7593 0.079 Uiso 1 1 calc R
H72B H 0.3265 0.5628 0.8017 0.079 Uiso 1 1 calc R
H72C H 0.2489 0.5967 0.7245 0.079 Uiso 1 1 calc R
C73 C 0.2776(5) 0.5262(5) 0.9949(8) 0.055(2) Uani 1 1 d .
H73A H 0.2687 0.5459 1.0689 0.082 Uiso 1 1 calc R
H73B H 0.3327 0.5218 1.0002 0.082 Uiso 1 1 calc R
H73C H 0.2537 0.4766 0.9796 0.082 Uiso 1 1 calc R
C81 C -0.0129(6) 0.8703(5) 0.8018(9) 0.063(2) Uani 1 1 d .
H81 H -0.0236 0.8345 0.7343 0.075 Uiso 1 1 calc R
C82 C -0.0090(10) 0.9499(8) 0.7563(12) 0.110(5) Uani 1 1 d .
H82A H 0.0073 0.9843 0.8225 0.166 Uiso 1 1 calc R
H82B H -0.0595 0.9649 0.7112 0.166 Uiso 1 1 calc R
H82C H 0.0278 0.9518 0.7058 0.166 Uiso 1 1 calc R
C83 C -0.0770(10) 0.8657(11) 0.868(2) 0.173(11) Uani 1 1 d .
H83A H -0.0905 0.8129 0.8763 0.260 Uiso 1 1 calc R
H83B H -0.1218 0.8930 0.8243 0.260 Uiso 1 1 calc R
H83C H -0.0599 0.8883 0.9458 0.260 Uiso 1 1 calc R
C91 C 0.2194(5) 0.9249(4) 0.9289(8) 0.057(2) Uani 1 1 d .
H91 H 0.1714 0.9514 0.9357 0.069 Uiso 1 1 calc R
C92 C 0.2808(6) 0.9415(5) 1.0398(9) 0.066(3) Uani 1 1 d .
H92A H 0.2611 0.9288 1.1091 0.099 Uiso 1 1 calc R
H92B H 0.2941 0.9950 1.0418 0.099 Uiso 1 1 calc R
H92C H 0.3263 0.9112 1.0392 0.099 Uiso 1 1 calc R
C93 C 0.2406(6) 0.9509(6) 0.8211(9) 0.072(3) Uani 1 1 d .
H93A H 0.2885 0.9267 0.8141 0.109 Uiso 1 1 calc R
H93B H 0.2475 1.0056 0.8242 0.109 Uiso 1 1 calc R
H93C H 0.2001 0.9376 0.7532 0.109 Uiso 1 1 calc R
N10 N 0.1297(3) 0.6249(3) 1.2695(4) 0.0353(12) Uani 1 1 d .
O11 O 0.1548(3) 0.5934(3) 1.1901(4) 0.0462(12) Uani 1 1 d .
O12 O 0.1300(3) 0.6958(2) 1.2733(4) 0.0439(12) Uani 1 1 d .
O13 O 0.1058(4) 0.5875(3) 1.3439(5) 0.0521(14) Uani 1 1 d .
N20 N 0.3436(4) 0.7703(6) 1.1545(7) 0.069(2) Uani 1 1 d .
O21 O 0.2969(4) 0.7762(6) 1.2186(6) 0.101(3) Uani 1 1 d .
O22 O 0.3274(3) 0.7351(3) 1.0629(5) 0.0570(14) Uani 1 1 d .
O23 O 0.4064(4) 0.8039(5) 1.1738(8) 0.105(3) Uani 1 1 d .
O30 O 0.0685(7) 0.8320(6) 1.1421(8) 0.119(3) Uani 1 1 d .
C31 C 0.1170(9) 0.8833(6) 1.2063(12) 0.095(4) Uani 1 1 d .
H31A H 0.1109 0.8830 1.2874 0.143 Uiso 1 1 calc R
H31B H 0.1052 0.9336 1.1727 0.143 Uiso 1 1 calc R
H31C H 0.1698 0.8703 1.2048 0.143 Uiso 1 1 calc R

loop_
_atom_site_aniso_label
_atom_site_aniso_U_11
_atom_site_aniso_U_22
_atom_site_aniso_U_33
_atom_site_aniso_U_23
_atom_site_aniso_U_13
_atom_site_aniso_U_12
Ag1 0.0345(3) 0.0470(3) 0.0252(2) -0.0025(2) 0.00787(17) -0.0075(2)
P1 0.0278(8) 0.0291(8) 0.0281(8) 0.0070(6) 0.0117(7) 0.0032(7)
P2 0.0199(7) 0.0210(6) 0.0245(7) 0.0015(5) 0.0028(5) -0.0044(5)
P3 0.0198(8) 0.0182(6) 0.0386(9) -0.0013(5) 0.0067(7) 0.0001(5)
N1 0.036(3) 0.022(2) 0.028(3) -0.0029(19) 0.004(2) -0.010(2)
N2 0.024(3) 0.024(2) 0.023(2) -0.0017(17) 0.006(2) -0.0029(19)
N3 0.037(3) 0.020(2) 0.044(3) 0.009(2) 0.022(3) 0.005(2)
N4 0.030(3) 0.040(3) 0.030(3) 0.001(2) 0.014(2) 0.002(2)
N5 0.032(3) 0.055(3) 0.031(3) 0.015(2) 0.009(2) 0.007(3)
N6 0.021(3) 0.034(3) 0.036(3) 0.008(2) 0.000(2) -0.008(2)
N7 0.024(3) 0.025(2) 0.029(3) 0.0015(18) 0.009(2) -0.007(2)
N8 0.037(3) 0.047(3) 0.035(3) -0.007(2) 0.009(2) 0.014(3)
N9 0.034(3) 0.024(3) 0.069(4) -0.003(2) 0.001(3) -0.004(2)
C1 0.063(5) 0.039(4) 0.032(4) -0.010(3) -0.002(3) -0.017(3)
C41 0.049(4) 0.032(3) 0.053(4) -0.012(3) 0.035(4) -0.009(3)
C42 0.030(4) 0.047(4) 0.041(4) 0.000(3) 0.018(3) 0.006(3)
C43 0.103(9) 0.037(4) 0.186(13) 0.015(6) 0.113(10) 0.000(5)
C51 0.038(5) 0.134(9) 0.047(5) 0.052(5) 0.017(4) 0.036(5)
C52 0.092(9) 0.099(9) 0.161(14) 0.094(9) 0.036(9) 0.041(7)
C53 0.078(9) 0.208(15) 0.039(6) 0.029(7) -0.008(6) 0.041(9)
C61 0.021(3) 0.086(6) 0.062(5) 0.048(4) 0.006(3) 0.004(4)
C62 0.053(6) 0.225(17) 0.057(7) 0.036(8) 0.030(5) 0.053(8)
C63 0.037(5) 0.095(7) 0.141(10) 0.080(8) -0.010(6) -0.025(5)
C71 0.022(3) 0.028(3) 0.029(3) -0.003(2) 0.003(2) -0.005(2)
C72 0.031(4) 0.082(6) 0.049(5) -0.015(4) 0.018(4) -0.013(4)
C73 0.040(4) 0.064(5) 0.063(5) 0.026(4) 0.017(4) 0.015(4)
C81 0.050(5) 0.054(5) 0.084(7) -0.003(4) 0.014(5) 0.004(4)
C82 0.136(13) 0.104(9) 0.095(9) 0.021(7) 0.033(9) 0.047(9)
C83 0.110(13) 0.159(15) 0.30(3) 0.109(17) 0.142(17) 0.062(11)
C91 0.048(5) 0.032(4) 0.086(6) -0.004(4) 0.003(4) -0.007(3)
C92 0.076(7) 0.040(4) 0.084(7) -0.022(4) 0.026(5) -0.025(4)
C93 0.065(6) 0.072(6) 0.075(6) 0.013(5) 0.004(5) -0.033(5)
N10 0.043(3) 0.039(3) 0.025(3) 0.006(2) 0.008(2) 0.013(3)
O11 0.059(3) 0.049(3) 0.035(3) 0.003(2) 0.019(2) 0.013(2)
O12 0.058(3) 0.030(2) 0.041(3) 0.0056(18) 0.007(2) 0.008(2)
O13 0.083(4) 0.041(3) 0.043(3) 0.012(2) 0.036(3) 0.015(3)
N20 0.032(4) 0.126(7) 0.050(4) -0.022(4) 0.012(3) -0.016(4)
O21 0.040(4) 0.216(10) 0.050(4) -0.005(5) 0.018(3) 0.013(5)
O22 0.049(3) 0.070(4) 0.046(3) -0.016(3) -0.004(3) 0.002(3)
O23 0.026(3) 0.176(8) 0.112(6) -0.099(6) 0.011(4) -0.025(4)
O30 0.137(9) 0.142(8) 0.073(6) -0.010(6) 0.012(6) 0.013(7)
C31 0.127(12) 0.069(7) 0.093(9) -0.013(6) 0.031(8) -0.011(7)

loop_
_atom_type_symbol
_atom_type_description
_atom_type_scat_dispersion_real
_atom_type_scat_dispersion_imag
_atom_type_scat_source
C C 0.0033 0.0016 'International Tables Vol C Tables 4.2.6.8 and 6.1.1.4'
H H 0.0000 0.0000 'International Tables Vol C Tables 4.2.6.8 and 6.1.1.4'
N N 0.0061 0.0033 'International Tables Vol C Tables 4.2.6.8 and 6.1.1.4'
O O 0.0106 0.0060 'International Tables Vol C Tables 4.2.6.8 and 6.1.1.4'
P P 0.1023 0.0942 'International Tables Vol C Tables 4.2.6.8 and 6.1.1.4'
Ag Ag -0.8971 1.1015 'International Tables Vol C Tables 4.2.6.8 and 6.1.1.4'

loop_
_geom_angle_atom_site_label_1
_geom_angle_atom_site_label_2
_geom_angle_atom_site_label_3
_geom_angle
N2 Ag1 O11 117.85(17)
N2 Ag1 O21 128.5(2)
O11 Ag1 O21 112.2(3)
N2 Ag1 O12 133.98(18)
O11 Ag1 O12 51.22(15)
O21 Ag1 O12 87.5(2)
N3 P1 N4 109.5(3)
N3 P1 N5 119.5(3)
N4 P1 N5 104.1(3)
N3 P1 N1 109.0(3)
N4 P1 N1 112.9(3)
N5 P1 N1 101.7(3)
N2 P2 N6 119.3(3)
N2 P2 N7 107.4(3)
N6 P2 N7 104.1(3)
N2 P2 N1 109.9(3)
N6 P2 N1 102.8(3)
N7 P2 N1 113.5(3)
N3 P3 N2 112.9(2)
N3 P3 N9 117.6(3)
N2 P3 N9 101.6(3)
N3 P3 N8 106.5(3)
N2 P3 N8 115.0(3)
N9 P3 N8 103.2(3)
C1 N1 P2 115.8(4)
C1 N1 P1 116.4(4)
P2 N1 P1 127.8(3)
P2 N2 P3 125.3(3)
P2 N2 Ag1 116.9(3)
P3 N2 Ag1 116.8(2)
P3 N3 P1 129.7(3)
C41 N4 P1 125.1(5)
C51 N5 P1 125.3(6)
C61 N6 P2 128.5(5)
C71 N7 P2 124.3(4)
C81 N8 P3 127.3(6)
C91 N9 P3 125.3(5)
N4 C41 C43 111.4(8)
N4 C41 C42 109.1(5)
C43 C41 C42 108.8(6)
N5 C51 C53 110.2(10)
N5 C51 C52 109.7(9)
C53 C51 C52 110.4(11)
N6 C61 C62 112.0(8)
N6 C61 C63 107.7(8)
C62 C61 C63 113.2(10)
N7 C71 C73 108.7(5)
N7 C71 C72 111.4(5)
C73 C71 C72 111.5(6)
N8 C81 C82 110.4(9)
N8 C81 C83 109.3(11)
C82 C81 C83 109.0(10)
C93 C91 N9 111.4(7)
C93 C91 C92 113.0(8)
N9 C91 C92 107.7(7)
O13 N10 O11 121.1(5)
O13 N10 O12 120.6(5)
O11 N10 O12 118.3(5)
N10 O11 Ag1 98.4(4)
N10 O12 Ag1 92.0(4)
O22 N20 O21 120.7(8)
O22 N20 O23 115.7(7)
O21 N20 O23 123.4(8)
N20 O21 Ag1 98.4(6)

loop_
_geom_bond_atom_site_label_1
_geom_bond_atom_site_label_2
_geom_bond_distance
Ag1 N2 2.260(5)
Ag1 O11 2.429(5)
Ag1 O21 2.510(9)
Ag1 O12 2.557(6)
P1 N3 1.585(6)
P1 N4 1.614(5)
P1 N5 1.614(6)
P1 N1 1.686(5)
P2 N2 1.591(5)
P2 N6 1.609(5)
P2 N7 1.617(5)
P2 N1 1.665(5)
P3 N3 1.579(6)
P3 N2 1.618(5)
P3 N9 1.630(6)
P3 N8 1.641(6)
N1 C1 1.497(7)
N4 C41 1.449(9)
N5 C51 1.478(9)
N6 C61 1.474(9)
N7 C71 1.477(8)
N8 C81 1.439(11)
N9 C91 1.476(9)
C41 C43 1.513(11)
C41 C42 1.542(10)
C51 C53 1.49(2)
C51 C52 1.509(18)
C61 C62 1.493(17)
C61 C63 1.510(13)
C71 C73 1.499(9)
C71 C72 1.524(9)
C81 C82 1.519(15)
C81 C83 1.526(17)
C91 C93 1.472(13)
C91 C92 1.533(13)
N10 O13 1.245(7)
N10 O11 1.252(7)
N10 O12 1.262(7)
N20 O22 1.221(9)
N20 O21 1.249(10)
N20 O23 1.250(10)
O30 C31 1.366(16)

loop_
_geom_hbond_atom_site_label_D
_geom_hbond_atom_site_label_H
_geom_hbond_atom_site_label_A
_geom_hbond_distance_DH
_geom_hbond_distance_HA
_geom_hbond_distance_DA
_geom_hbond_angle_DHA
_geom_hbond_site_symmetry_A
N4 H4 O12 0.88 2.23 3.080(7) 162.0 1_554
N5 H5 O23 0.88 2.28 3.001(9) 139.7 4_464
N6 H6 O23 0.88 2.14 2.909(8) 145.5 4_464
N7 H7 O13 0.88 2.25 3.042(7) 150.4 2_564
N8 H8 O30 0.88 2.28 3.056(11) 146.3 .
N9 H9 O22 0.88 2.22 3.095(9) 174.4 .
